data_7014174
loop_
_publ_author_name
'Kingston, Melanie'
'Chen, Shan-Jia'
'Lork, Enno'
'Mews, R\"udiger'

_publ_section_title
;
 Anionic triazine systems.
;
_journal_issue 9
_journal_name_full 'Dalton transactions (Cambridge, England : 2003)'
_journal_page_first 1400
_journal_page_last 1404
_journal_paper_doi 10.1039/b402527j
_journal_year 2004
_chemical_formula_moiety 'C6 H18 N3 S, C3 F4 N3'
_chemical_formula_sum 'C9 H18 F4 N6 S'
_chemical_formula_weight 318.35
_chemical_name_systematic
;
?
;
_space_group_IT_number 19
_symmetry_cell_setting orthorhombic
_symmetry_space_group_name_Hall 'P 2ac 2ab'
_symmetry_space_group_name_H-M 'P 21 21 21'
_atom_sites_solution_hydrogens geom
_atom_sites_solution_primary direct
_atom_sites_solution_secondary difmap
_audit_creation_method SHELXL-97
_cell_angle_alpha 90.00
_cell_angle_beta 90.00
_cell_angle_gamma 90.00
_cell_formula_units_Z 4
_cell_length_a 9.473(2)
_cell_length_b 11.958(2)
_cell_length_c 13.066(3)
_cell_measurement_reflns_used 8000
_cell_measurement_temperature 173(2)
_cell_measurement_theta_max 26.25
_cell_measurement_theta_min 2.52
_cell_volume 1480.1(5)
_computing_cell_refinement 'Stoe Cell'
_computing_data_collection 'Stoe Expose'
_computing_data_reduction 'Stoe Reduce'
_computing_molecular_graphics Diamond
_computing_publication_material Shelxl-97
_computing_structure_refinement 'SHELXL-97 (Sheldrick, 1997)'
_computing_structure_solution 'SHELXS-97 (Sheldrick, 1990)'
_diffrn_ambient_temperature 173(2)
_diffrn_measured_fraction_theta_full 0.982
_diffrn_measured_fraction_theta_max 0.982
_diffrn_measurement_device_type 'Stoe IPDS'
_diffrn_measurement_method 'profile data from psi-scans'
_diffrn_radiation_monochromator graphite
_diffrn_radiation_source 'fine-focus sealed tube'
_diffrn_radiation_type MoK\a
_diffrn_radiation_wavelength 0.71073
_diffrn_reflns_av_R_equivalents 0.0769
_diffrn_reflns_av_sigmaI/netI 0.0371
_diffrn_reflns_limit_h_max 11
_diffrn_reflns_limit_h_min -11
_diffrn_reflns_limit_k_max 14
_diffrn_reflns_limit_k_min -14
_diffrn_reflns_limit_l_max 16
_diffrn_reflns_limit_l_min -16
_diffrn_reflns_number 16774
_diffrn_reflns_theta_full 26.13
_diffrn_reflns_theta_max 26.13
_diffrn_reflns_theta_min 2.66
_diffrn_standards_decay_% 'random variation +/-2.0'
_exptl_absorpt_coefficient_mu 0.262
_exptl_absorpt_correction_T_max 0.9743
_exptl_absorpt_correction_T_min 0.9255
_exptl_absorpt_correction_type none
_exptl_crystal_colour colourless
_exptl_crystal_density_diffrn 1.429
_exptl_crystal_density_method 'not measured'
_exptl_crystal_description block
_exptl_crystal_F_000 664
_exptl_crystal_size_max 0.30
_exptl_crystal_size_mid 0.20
_exptl_crystal_size_min 0.10
_refine_diff_density_max 0.281
_refine_diff_density_min -0.232
_refine_diff_density_rms 0.048
_refine_ls_abs_structure_details 'Flack H D (1983), Acta Cryst. A39, 876-881'
_refine_ls_abs_structure_Flack 0.00(11)
_refine_ls_extinction_method none
_refine_ls_goodness_of_fit_ref 1.071
_refine_ls_hydrogen_treatment refU
_refine_ls_matrix_type full
_refine_ls_number_parameters 188
_refine_ls_number_reflns 2895
_refine_ls_number_restraints 0
_refine_ls_restrained_S_all 1.071
_refine_ls_R_factor_all 0.0490
_refine_ls_R_factor_gt 0.0428
_refine_ls_shift/su_max 0.000
_refine_ls_shift/su_mean 0.000
_refine_ls_structure_factor_coef Fsqd
_refine_ls_weighting_details 'calc w=1/[\s^2^(Fo^2^)+(0.0729P)^2^+0.2369P] where P=(Fo^2^+2Fc^2^)/3'
_refine_ls_weighting_scheme calc
_refine_ls_wR_factor_gt 0.1130
_refine_ls_wR_factor_ref 0.1195
_reflns_number_gt 2598
_reflns_number_total 2895
_reflns_threshold_expression >2\s(I)
_cod_data_source_file b402527j.txt
_cod_data_source_block mk9
_cod_database_code 7014174

loop_
_symmetry_equiv_pos_as_xyz
'x, y, z'
'-x+1/2, -y, z+1/2'
'-x, y+1/2, -z+1/2'
'x+1/2, -y+1/2, -z'

loop_
_atom_site_label
_atom_site_type_symbol
_atom_site_fract_x
_atom_site_fract_y
_atom_site_fract_z
_atom_site_U_iso_or_equiv
_atom_site_adp_type
_atom_site_occupancy
_atom_site_symmetry_multiplicity
_atom_site_calc_flag
_atom_site_refinement_flags
_atom_site_disorder_assembly
_atom_site_disorder_group
C1 C 0.2103(3) 0.4395(3) 0.3637(2) 0.0536(7) Uani 1 1 d . . .
F1 F 0.2001(2) 0.4561(2) 0.25792(15) 0.0795(6) Uani 1 1 d . . .
F2 F 0.0783(2) 0.3960(2) 0.3853(2) 0.0890(8) Uani 1 1 d . . .
N1 N 0.3111(3) 0.3558(2) 0.3818(2) 0.0573(6) Uani 1 1 d . . .
C2 C 0.4065(3) 0.3848(3) 0.4456(2) 0.0491(7) Uani 1 1 d . . .
F3 F 0.5046(2) 0.30695(18) 0.46689(17) 0.0733(6) Uani 1 1 d . . .
N2 N 0.4293(3) 0.4799(2) 0.4956(2) 0.0519(6) Uani 1 1 d . . .
C3 C 0.3284(3) 0.5511(2) 0.4717(2) 0.0485(6) Uani 1 1 d . . .
F4 F 0.3412(3) 0.65065(17) 0.51912(18) 0.0750(6) Uani 1 1 d . . .
N3 N 0.2219(3) 0.5437(2) 0.4118(2) 0.0540(6) Uani 1 1 d . . .
S1 S 0.67440(7) 0.43240(5) 0.26914(5) 0.04162(17) Uani 1 1 d . . .
N4 N 0.7697(3) 0.3240(2) 0.24434(19) 0.0498(6) Uani 1 1 d . . .
N5 N 0.5990(2) 0.4500(2) 0.15342(19) 0.0491(6) Uani 1 1 d . . .
N6 N 0.7578(3) 0.5495(2) 0.2786(2) 0.0543(6) Uani 1 1 d . . .
C4 C 0.8725(3) 0.3189(3) 0.1601(3) 0.0542(7) Uani 1 1 d . . .
H4A H 0.9629 0.3499 0.1831 0.078(3) Uiso 1 1 calc R . .
H4B H 0.8374 0.3625 0.1020 0.078(3) Uiso 1 1 calc R . .
H4C H 0.8858 0.2409 0.1392 0.078(3) Uiso 1 1 calc R . .
C5 C 0.7994(3) 0.2495(3) 0.3312(3) 0.0591(8) Uani 1 1 d . . .
H5A H 0.7981 0.1717 0.3078 0.078(3) Uiso 1 1 calc R . .
H5B H 0.7274 0.2601 0.3841 0.078(3) Uiso 1 1 calc R . .
H5C H 0.8926 0.2672 0.3595 0.078(3) Uiso 1 1 calc R . .
C6 C 0.5145(4) 0.5539(4) 0.1489(3) 0.0675(9) Uani 1 1 d . . .
H6A H 0.4706 0.5605 0.0812 0.078(3) Uiso 1 1 calc R . .
H6B H 0.5761 0.6185 0.1608 0.078(3) Uiso 1 1 calc R . .
H6C H 0.4409 0.5517 0.2016 0.078(3) Uiso 1 1 calc R . .
C7 C 0.5117(4) 0.3528(3) 0.1266(3) 0.0627(8) Uani 1 1 d . . .
H7A H 0.4394 0.3417 0.1792 0.078(3) Uiso 1 1 calc R . .
H7B H 0.5714 0.2860 0.1224 0.078(3) Uiso 1 1 calc R . .
H7C H 0.4661 0.3658 0.0603 0.078(3) Uiso 1 1 calc R . .
C8 C 0.7854(5) 0.5854(4) 0.3836(3) 0.0774(11) Uani 1 1 d . . .
H8A H 0.8819 0.5647 0.4028 0.078(3) Uiso 1 1 calc R . .
H8B H 0.7184 0.5489 0.4299 0.078(3) Uiso 1 1 calc R . .
H8C H 0.7745 0.6667 0.3884 0.078(3) Uiso 1 1 calc R . .
C9 C 0.8537(4) 0.5930(3) 0.2000(3) 0.0649(9) Uani 1 1 d . . .
H9A H 0.8522 0.6749 0.2014 0.078(3) Uiso 1 1 calc R . .
H9B H 0.8231 0.5667 0.1325 0.078(3) Uiso 1 1 calc R . .
H9C H 0.9497 0.5665 0.2137 0.078(3) Uiso 1 1 calc R . .

loop_
_atom_site_aniso_label
_atom_site_aniso_U_11
_atom_site_aniso_U_22
_atom_site_aniso_U_33
_atom_site_aniso_U_23
_atom_site_aniso_U_13
_atom_site_aniso_U_12
C1 0.0475(14) 0.0631(18) 0.0503(15) -0.0038(14) -0.0005(11) -0.0092(13)
F1 0.0790(14) 0.1045(17) 0.0551(11) -0.0061(10) -0.0090(9) -0.0014(12)
F2 0.0584(12) 0.108(2) 0.1005(18) -0.0158(15) 0.0100(11) -0.0271(12)
N1 0.0634(15) 0.0465(13) 0.0620(15) -0.0068(11) 0.0109(13) -0.0049(12)
C2 0.0543(16) 0.0473(16) 0.0457(14) 0.0099(12) 0.0092(12) 0.0088(12)
F3 0.0836(14) 0.0665(14) 0.0699(12) 0.0163(10) 0.0145(11) 0.0304(11)
N2 0.0534(13) 0.0559(14) 0.0465(12) 0.0001(11) -0.0025(11) 0.0033(11)
C3 0.0588(14) 0.0389(14) 0.0478(13) -0.0037(10) 0.0013(12) -0.0041(13)
F4 0.0967(15) 0.0507(11) 0.0776(12) -0.0200(9) -0.0070(12) -0.0062(11)
N3 0.0554(13) 0.0478(15) 0.0588(14) -0.0034(11) -0.0070(11) 0.0043(11)
S1 0.0426(3) 0.0433(3) 0.0390(3) 0.0009(2) 0.0015(2) 0.0010(3)
N4 0.0515(12) 0.0475(13) 0.0504(13) 0.0056(10) 0.0006(10) 0.0076(10)
N5 0.0430(11) 0.0576(15) 0.0468(12) 0.0018(10) -0.0026(9) 0.0032(10)
N6 0.0547(13) 0.0527(15) 0.0555(13) -0.0078(11) 0.0010(11) -0.0055(11)
C4 0.0510(15) 0.0572(18) 0.0543(15) -0.0053(13) 0.0032(13) 0.0082(13)
C5 0.0535(18) 0.0552(19) 0.0687(19) 0.0180(14) -0.0010(14) 0.0002(13)
C6 0.0602(17) 0.071(2) 0.071(2) 0.0085(18) -0.0097(16) 0.0176(17)
C7 0.0565(17) 0.071(2) 0.0602(18) -0.0130(17) -0.0089(15) -0.0004(15)
C8 0.087(3) 0.077(3) 0.069(2) -0.0293(18) -0.0059(19) -0.0081(19)
C9 0.0566(18) 0.0504(19) 0.088(2) 0.0065(15) 0.0098(16) -0.0075(13)

loop_
_atom_type_symbol
_atom_type_description
_atom_type_scat_dispersion_real
_atom_type_scat_dispersion_imag
_atom_type_scat_source
C C 0.0033 0.0016 'International Tables Vol C Tables 4.2.6.8 and 6.1.1.4'
H H 0.0000 0.0000 'International Tables Vol C Tables 4.2.6.8 and 6.1.1.4'
N N 0.0061 0.0033 'International Tables Vol C Tables 4.2.6.8 and 6.1.1.4'
F F 0.0171 0.0103 'International Tables Vol C Tables 4.2.6.8 and 6.1.1.4'
S S 0.1246 0.1234 'International Tables Vol C Tables 4.2.6.8 and 6.1.1.4'

loop_
_geom_angle_atom_site_label_1
_geom_angle_atom_site_label_2
_geom_angle_atom_site_label_3
_geom_angle
_geom_angle_site_symmetry_1
_geom_angle_site_symmetry_3
_geom_angle_publ_flag
F2 C1 N3 108.3(3) . . ?
F2 C1 F1 101.1(2) . . ?
N3 C1 F1 108.8(3) . . ?
F2 C1 N1 108.3(3) . . ?
N3 C1 N1 120.4(3) . . ?
F1 C1 N1 108.3(3) . . ?
C2 N1 C1 113.5(3) . . ?
N1 C2 N2 132.0(3) . . ?
N1 C2 F3 115.9(3) . . ?
N2 C2 F3 112.2(3) . . ?
C3 N2 C2 108.5(3) . . ?
N3 C3 N2 132.2(3) . . ?
N3 C3 F4 114.4(3) . . ?
N2 C3 F4 113.3(3) . . ?
C3 N3 C1 113.5(3) . . ?
N6 S1 N4 116.04(14) . . ?
N6 S1 N5 99.67(14) . . ?
N4 S1 N5 99.06(13) . . ?
C5 N4 C4 115.2(2) . . ?
C5 N4 S1 116.1(2) . . ?
C4 N4 S1 123.7(2) . . ?
C7 N5 C6 110.5(3) . . ?
C7 N5 S1 110.7(2) . . ?
C6 N5 S1 111.7(2) . . ?
C8 N6 C9 116.2(3) . . ?
C8 N6 S1 114.5(3) . . ?
C9 N6 S1 123.9(2) . . ?

loop_
_geom_bond_atom_site_label_1
_geom_bond_atom_site_label_2
_geom_bond_distance
_geom_bond_site_symmetry_2
_geom_bond_publ_flag
C1 F2 1.383(4) . ?
C1 N3 1.400(4) . ?
C1 F1 1.400(4) . ?
C1 N1 1.403(4) . ?
N1 C2 1.277(4) . ?
C2 N2 1.329(4) . ?
C2 F3 1.345(3) . ?
N2 C3 1.319(4) . ?
C3 N3 1.279(4) . ?
C3 F4 1.348(3) . ?
S1 N6 1.612(3) . ?
S1 N4 1.613(2) . ?
S1 N5 1.685(2) . ?
N4 C5 1.469(4) . ?
N4 C4 1.471(4) . ?
N5 C7 1.469(4) . ?
N5 C6 1.479(4) . ?
N6 C8 1.461(4) . ?
N6 C9 1.466(4) . ?

loop_
_geom_torsion_atom_site_label_1
_geom_torsion_atom_site_label_2
_geom_torsion_atom_site_label_3
_geom_torsion_atom_site_label_4
_geom_torsion
_geom_torsion_site_symmetry_1
_geom_torsion_site_symmetry_2
_geom_torsion_site_symmetry_3
_geom_torsion_site_symmetry_4
_geom_torsion_publ_flag
F2 C1 N1 C2 -123.8(3) . . . . ?
N3 C1 N1 C2 1.5(4) . . . . ?
F1 C1 N1 C2 127.4(3) . . . . ?
C1 N1 C2 N2 -1.8(5) . . . . ?
C1 N1 C2 F3 179.0(2) . . . . ?
N1 C2 N2 C3 1.4(5) . . . . ?
F3 C2 N2 C3 -179.3(2) . . . . ?
C2 N2 C3 N3 -0.8(5) . . . . ?
C2 N2 C3 F4 179.6(2) . . . . ?
N2 C3 N3 C1 0.8(5) . . . . ?
F4 C3 N3 C1 -179.7(3) . . . . ?
F2 C1 N3 C3 124.2(3) . . . . ?
F1 C1 N3 C3 -126.8(3) . . . . ?
N1 C1 N3 C3 -1.0(4) . . . . ?
N6 S1 N4 C5 102.9(2) . . . . ?
N5 S1 N4 C5 -151.6(2) . . . . ?
N6 S1 N4 C4 -50.6(3) . . . . ?
N5 S1 N4 C4 54.9(3) . . . . ?
N6 S1 N5 C7 -178.8(2) . . . . ?
N4 S1 N5 C7 62.6(2) . . . . ?
N6 S1 N5 C6 -55.1(2) . . . . ?
N4 S1 N5 C6 -173.7(2) . . . . ?
N4 S1 N6 C8 -100.0(3) . . . . ?
N5 S1 N6 C8 154.8(3) . . . . ?
N4 S1 N6 C9 53.1(3) . . . . ?
N5 S1 N6 C9 -52.0(3) . . . . ?

loop_
_cod_related_entry_id
_cod_related_entry_database
_cod_related_entry_code
1 ChemSpider 30652769
